data_7159412
loop_
_publ_author_name
'&#x160;lachtov&#xe1;, Veronika'
'Casaretto, Nicolas'
'Brul&#xed;kov&#xe1;, Lucie'
'Six, Yvan'

_publ_section_title
;
 Bicyclic <i>N</i>-dihalocyclopropylamide derivatives as precursors of
 nitrogen-containing fused polycyclic systems.
;
_journal_issue 31
_journal_name_full 'Organic &amp; biomolecular chemistry'
_journal_page_first 6325
_journal_page_last 6341
_journal_paper_doi 10.1039/d3ob00643c
_journal_volume 21
_journal_year 2023
_chemical_absolute_configuration unk
_chemical_formula_moiety 'C16 H19 N O4'
_chemical_formula_sum 'C16 H19 N O4'
_chemical_formula_weight 289.32
_space_group_crystal_system monoclinic
_space_group_IT_number 4
_space_group_name_Hall 'P 2yb'
_space_group_name_H-M_alt 'P 1 21 1'
_atom_sites_solution_hydrogens geom
_atom_sites_solution_primary dual
_audit_creation_date 2023-02-17
_audit_creation_method
;
Olex2 1.5
(compiled 2022.04.07 svn.rca3783a0 for OlexSys, GUI svn.r6498)
;
_audit_update_record
;
2023-03-06 deposited with the CCDC.	2023-06-07 downloaded from the CCDC.
;
_cell_angle_alpha 90
_cell_angle_beta 103.052(4)
_cell_angle_gamma 90
_cell_formula_units_Z 2
_cell_length_a 8.6585(10)
_cell_length_b 6.8558(8)
_cell_length_c 12.0392(14)
_cell_measurement_reflns_used 2670
_cell_measurement_temperature 149.77
_cell_measurement_theta_max 27.448
_cell_measurement_theta_min 2.414
_cell_volume 696.20(14)
_computing_cell_refinement 'SAINT V8.38A (Bruker, 2018)'
_computing_data_reduction 'SAINT V8.38A (Bruker, 2018)'
_computing_molecular_graphics 'Olex2 1.5 (Dolomanov et al., 2009)'
_computing_publication_material 'Olex2 1.5 (Dolomanov et al., 2009)'
_computing_structure_refinement 'SHELXL 2018/3 (Sheldrick, 2015)'
_computing_structure_solution 'SHELXT 2014/5 (Sheldrick, 2014)'
_diffrn_ambient_temperature 149.77
_diffrn_measured_fraction_theta_full 0.999
_diffrn_measured_fraction_theta_max 0.999
_diffrn_measurement_device_type 'Bruker APEX-II CCD'
_diffrn_measurement_method '\f and \w scans'
_diffrn_radiation_type MoK\a
_diffrn_radiation_wavelength 0.71073
_diffrn_reflns_av_R_equivalents 0.0444
_diffrn_reflns_av_unetI/netI 0.0526
_diffrn_reflns_Laue_measured_fraction_full 0.999
_diffrn_reflns_Laue_measured_fraction_max 0.999
_diffrn_reflns_limit_h_max 10
_diffrn_reflns_limit_h_min -10
_diffrn_reflns_limit_k_max 8
_diffrn_reflns_limit_k_min -8
_diffrn_reflns_limit_l_max 14
_diffrn_reflns_limit_l_min -15
_diffrn_reflns_number 10985
_diffrn_reflns_point_group_measured_fraction_full 0.999
_diffrn_reflns_point_group_measured_fraction_max 0.999
_diffrn_reflns_theta_full 25.242
_diffrn_reflns_theta_max 26.370
_diffrn_reflns_theta_min 1.736
_diffrn_source_current 31.0
_diffrn_source_power 1.705
_diffrn_source_voltage 55.0
_diffrn_standards_number 0
_exptl_absorpt_coefficient_mu 0.099
_exptl_absorpt_correction_T_max 0.7457
_exptl_absorpt_correction_T_min 0.6810
_exptl_absorpt_correction_type multi-scan
_exptl_absorpt_process_details
;
SADABS-2016/2 (Bruker,2016/2) was used for absorption correction.
wR2(int) was 0.0773 before and 0.0583 after correction.
The Ratio of minimum to maximum transmission is 0.9132.
The \l/2 correction factor is Not present.
;
_exptl_crystal_colour colourless
_exptl_crystal_colour_primary colourless
_exptl_crystal_density_diffrn 1.380
_exptl_crystal_description plate
_exptl_crystal_F_000 308
_refine_diff_density_max 0.239
_refine_diff_density_min -0.151
_refine_diff_density_rms 0.043
_refine_ls_abs_structure_details
;
 Refined as an inversion twin.
;
_refine_ls_abs_structure_Flack 2(3)
_refine_ls_extinction_method none
_refine_ls_goodness_of_fit_ref 1.037
_refine_ls_hydrogen_treatment constr
_refine_ls_matrix_type full
_refine_ls_number_parameters 387
_refine_ls_number_reflns 2852
_refine_ls_number_restraints 649
_refine_ls_restrained_S_all 0.993
_refine_ls_R_factor_all 0.0631
_refine_ls_R_factor_gt 0.0491
_refine_ls_shift/su_max 0.000
_refine_ls_shift/su_mean 0.000
_refine_ls_structure_factor_coef Fsqd
_refine_ls_weighting_details 'w=1/[\s^2^(Fo^2^)+(0.0655P)^2^+0.2425P] where P=(Fo^2^+2Fc^2^)/3'
_refine_ls_weighting_scheme calc
_refine_ls_wR_factor_gt 0.1262
_refine_ls_wR_factor_ref 0.1352
_reflns_Friedel_coverage 0.841
_reflns_Friedel_fraction_full 1.000
_reflns_Friedel_fraction_max 1.000
_reflns_number_gt 2377
_reflns_number_total 2852
_reflns_threshold_expression 'I > 2\s(I)'
_cod_data_source_file d3ob00643c3.cif
_cod_data_source_block vs589a_sp1_1_0m
_cod_depositor_comments 'Adding full bibliography for 7159412.cif.'
_cod_database_code 7159412
_shelx_shelxl_version_number 2018/3
_shelx_space_group_comment
;
The symmetry employed for this shelxl refinement is uniquely defined
by the following loop, which should always be used as a source of
symmetry information in preference to the above space-group names.
They are only intended as comments.
;
_olex2_refinement_description
;
1. Twinned data refinement
 Scales: -1(3)
 2(3)
2. Fixed Uiso
 At 1.2 times of:
  All C(H) groups, All C(H,H) groups
 At 1.5 times of:
  All C(H,H,H) groups, All O(H) groups
3. Uiso/Uaniso restraints and constraints
All non-hydrogen atoms have similar U: within 2A with sigma of 0.004 and sigma
for terminal atoms of 0.008 within 2A
4. Others
 Sof(O1B)=Sof(O2B)=Sof(O3B)=Sof(O4B)=Sof(H4B)=Sof(N1B)=Sof(C1B)=Sof(H1BA)=
 Sof(H1BB)=Sof(H1BC)=Sof(C2B)=Sof(H2BA)=Sof(H2BB)=Sof(H2BC)=Sof(C3B)=Sof(C4B)=
 Sof(C5B)=Sof(H5B)=Sof(C6B)=Sof(C7B)=Sof(C8B)=Sof(H8B)=Sof(C9B)=Sof(H9BA)=
 Sof(H9BB)=Sof(C10B)=Sof(H10C)=Sof(H10D)=Sof(C11B)=Sof(C12B)=Sof(H12B)=
 Sof(C13B)=Sof(H13B)=Sof(C14B)=Sof(H14B)=Sof(C15B)=Sof(H15B)=Sof(C16B)=
 Sof(H16C)=Sof(H16D)=1-FVAR(1)
 Sof(O1A)=Sof(O2A)=Sof(O3A)=Sof(O4A)=Sof(H4A)=Sof(N1A)=Sof(C1A)=Sof(H1AA)=
 Sof(H1AB)=Sof(H1AC)=Sof(C2A)=Sof(H2AA)=Sof(H2AB)=Sof(H2AC)=Sof(C3A)=Sof(C4A)=
 Sof(C5A)=Sof(H5A)=Sof(C6A)=Sof(C7A)=Sof(C8A)=Sof(H8A)=Sof(C9A)=Sof(H9AA)=
 Sof(H9AB)=Sof(C10A)=Sof(H10A)=Sof(H10B)=Sof(C11A)=Sof(C12A)=Sof(H12A)=
 Sof(C13A)=Sof(H13A)=Sof(C14A)=Sof(H14A)=Sof(C15A)=Sof(H15A)=Sof(C16A)=
 Sof(H16A)=Sof(H16B)=FVAR(1)
5.a Ternary CH refined with riding coordinates:
 C12A(H12A), C15A(H15A), C12B(H12B), C15B(H15B)
5.b Secondary CH2 refined with riding coordinates:
 C9A(H9AA,H9AB), C10A(H10A,H10B), C16A(H16A,H16B), C9B(H9BA,H9BB), C10B(H10C,
 H10D), C16B(H16C,H16D)
5.c Aromatic/amide H refined with riding coordinates:
 C5A(H5A), C8A(H8A), C13A(H13A), C14A(H14A), C5B(H5B), C8B(H8B), C13B(H13B),
 C14B(H14B)
5.d Idealised Me refined as rotating group:
 C1A(H1AA,H1AB,H1AC), C2A(H2AA,H2AB,H2AC), C1B(H1BA,H1BB,H1BC), C2B(H2BA,H2BB,
 H2BC)
5.e Idealised tetrahedral OH refined as rotating group:
 O4A(H4A), O4B(H4B)
;
_olex2_submission_special_instructions 'No special instructions were received'

loop_
_space_group_symop_operation_xyz
'x, y, z'
'-x, y+1/2, -z'

loop_
_atom_site_label
_atom_site_type_symbol
_atom_site_fract_x
_atom_site_fract_y
_atom_site_fract_z
_atom_site_U_iso_or_equiv
_atom_site_adp_type
_atom_site_occupancy
_atom_site_site_symmetry_order
_atom_site_calc_flag
_atom_site_refinement_flags_posn
_atom_site_refinement_flags_adp
_atom_site_refinement_flags_occupancy
_atom_site_disorder_assembly
_atom_site_disorder_group
O1A O -0.1595(12) -0.2590(7) -0.8516(8) 0.0226(12) Uani 0.724(3) 1 d . U P A 1
O2A O -0.4617(5) -0.2400(6) -0.8836(4) 0.0207(8) Uani 0.724(3) 1 d . U P A 1
O3A O -0.4170(5) -0.6668(6) -1.4044(4) 0.0372(10) Uani 0.724(3) 1 d . U P A 1
O4A O -0.8312(5) -0.3762(7) -1.5427(3) 0.0348(9) Uani 0.724(3) 1 d . U P A 1
H4A H -0.758060 -0.304493 -1.554894 0.052 Uiso 0.724(3) 1 calc R U P A 1
N1A N -0.5393(5) -0.3979(7) -1.3559(4) 0.0247(8) Uani 0.724(3) 1 d . U P A 1
C1A C 0.0094(19) -0.2632(13) -0.8293(14) 0.025(2) Uani 0.724(3) 1 d . U P A 1
H1AA H 0.043710 -0.378414 -0.865475 0.037 Uiso 0.724(3) 1 calc R U P A 1
H1AB H 0.052682 -0.269047 -0.746752 0.037 Uiso 0.724(3) 1 calc R U P A 1
H1AC H 0.047842 -0.145184 -0.860156 0.037 Uiso 0.724(3) 1 calc R U P A 1
C2A C -0.6303(8) -0.2391(9) -0.8967(5) 0.0222(12) Uani 0.724(3) 1 d . U P A 1
H2AA H -0.674535 -0.120243 -0.936857 0.033 Uiso 0.724(3) 1 calc R U P A 1
H2AB H -0.655599 -0.242683 -0.821389 0.033 Uiso 0.724(3) 1 calc R U P A 1
H2AC H -0.676074 -0.353572 -0.940802 0.033 Uiso 0.724(3) 1 calc R U P A 1
C3A C -0.2394(12) -0.2508(8) -0.9628(8) 0.0216(11) Uani 0.724(3) 1 d . U P A 1
C4A C -0.4060(7) -0.2355(9) -0.9797(5) 0.0201(9) Uani 0.724(3) 1 d . U P A 1
C5A C -0.4966(6) -0.2200(8) -1.0899(4) 0.0232(9) Uani 0.724(3) 1 d . U P A 1
H5A H -0.608495 -0.208251 -1.102426 0.028 Uiso 0.724(3) 1 calc R U P A 1
C6A C -0.4248(6) -0.2217(8) -1.1831(4) 0.0227(9) Uani 0.724(3) 1 d . U P A 1
C7A C -0.2629(8) -0.2438(8) -1.1674(5) 0.0213(10) Uani 0.724(3) 1 d . U P A 1
C8A C -0.1707(14) -0.2566(9) -1.0559(10) 0.0212(12) Uani 0.724(3) 1 d . U P A 1
H8A H -0.058919 -0.269622 -1.044037 0.025 Uiso 0.724(3) 1 calc R U P A 1
C9A C -0.1832(8) -0.2486(9) -1.2676(6) 0.0257(11) Uani 0.724(3) 1 d . U P A 1
H9AA H -0.072419 -0.292330 -1.238992 0.031 Uiso 0.724(3) 1 calc R U P A 1
H9AB H -0.179123 -0.113328 -1.295644 0.031 Uiso 0.724(3) 1 calc R U P A 1
C10A C -0.2594(7) -0.3788(10) -1.3708(4) 0.0328(10) Uani 0.724(3) 1 d . U P A 1
H10A H -0.277122 -0.294232 -1.439171 0.039 Uiso 0.724(3) 1 calc R U P A 1
H10B H -0.178130 -0.475655 -1.379471 0.039 Uiso 0.724(3) 1 calc R U P A 1
C11A C -0.4118(7) -0.4908(8) -1.3768(4) 0.0266(10) Uani 0.724(3) 1 d . U P A 1
C12A C -0.5220(6) -0.2049(8) -1.3051(5) 0.0244(9) Uani 0.724(3) 1 d . U P A 1
H12A H -0.458486 -0.125346 -1.348371 0.029 Uiso 0.724(3) 1 calc R U P A 1
C13A C -0.6809(7) -0.1039(9) -1.3171(5) 0.0278(10) Uani 0.724(3) 1 d . U P A 1
H13A H -0.683136 0.020124 -1.282388 0.033 Uiso 0.724(3) 1 calc R U P A 1
C14A C -0.8175(7) -0.1803(10) -1.3739(5) 0.0316(10) Uani 0.724(3) 1 d . U P A 1
H14A H -0.911830 -0.105164 -1.384265 0.038 Uiso 0.724(3) 1 calc R U P A 1
C15A C -0.8248(7) -0.3822(10) -1.4216(5) 0.0291(10) Uani 0.724(3) 1 d . U P A 1
H15A H -0.924542 -0.444785 -1.410521 0.035 Uiso 0.724(3) 1 calc R U P A 1
C16A C -0.6856(7) -0.5029(9) -1.3576(5) 0.0272(10) Uani 0.724(3) 1 d . U P A 1
H16A H -0.696516 -0.526609 -1.278580 0.033 Uiso 0.724(3) 1 calc R U P A 1
H16B H -0.683833 -0.630589 -1.395613 0.033 Uiso 0.724(3) 1 calc R U P A 1
O1B O -0.161(3) -0.311(3) -0.852(2) 0.022(2) Uani 0.276(3) 1 d . U P A 2
O2B O -0.4608(16) -0.3245(17) -0.8811(11) 0.0251(18) Uani 0.276(3) 1 d . U P A 2
O3B O -0.4163(12) 0.105(2) -1.4041(8) 0.040(3) Uani 0.276(3) 1 d . U P A 2
O4B O -0.8319(12) -0.1834(18) -1.5408(8) 0.035(2) Uani 0.276(3) 1 d . U P A 2
H4B H -0.743412 -0.216859 -1.552240 0.053 Uiso 0.276(3) 1 calc R U P A 2
N1B N -0.5340(15) -0.157(2) -1.3562(11) 0.0278(15) Uani 0.276(3) 1 d . U P A 2
C1B C 0.002(5) -0.311(4) -0.830(4) 0.023(4) Uani 0.276(3) 1 d . U P A 2
H1BA H 0.038987 -0.192544 -0.861212 0.034 Uiso 0.276(3) 1 calc R U P A 2
H1BB H 0.038847 -0.425888 -0.864792 0.034 Uiso 0.276(3) 1 calc R U P A 2
H1BC H 0.045200 -0.314627 -0.746989 0.034 Uiso 0.276(3) 1 calc R U P A 2
C2B C -0.631(2) -0.327(3) -0.8979(16) 0.032(3) Uani 0.276(3) 1 d . U P A 2
H2BA H -0.669726 -0.460010 -0.917128 0.047 Uiso 0.276(3) 1 calc R U P A 2
H2BB H -0.677561 -0.238678 -0.960277 0.047 Uiso 0.276(3) 1 calc R U P A 2
H2BC H -0.660225 -0.285170 -0.827765 0.047 Uiso 0.276(3) 1 calc R U P A 2
C3B C -0.240(4) -0.301(3) -0.964(2) 0.0222(15) Uani 0.276(3) 1 d . U P A 2
C4B C -0.400(2) -0.319(3) -0.9812(14) 0.0249(15) Uani 0.276(3) 1 d . U P A 2
C5B C -0.4929(17) -0.348(2) -1.0889(11) 0.0261(15) Uani 0.276(3) 1 d . U P A 2
H5B H -0.604086 -0.365875 -1.099339 0.031 Uiso 0.276(3) 1 calc R U P A 2
C6B C -0.4236(16) -0.351(2) -1.1828(11) 0.0259(14) Uani 0.276(3) 1 d . U P A 2
C7B C -0.259(2) -0.316(2) -1.1669(16) 0.0248(15) Uani 0.276(3) 1 d . U P A 2
C8B C -0.170(4) -0.301(3) -1.058(3) 0.0218(17) Uani 0.276(3) 1 d . U P A 2
H8B H -0.057623 -0.291146 -1.045400 0.026 Uiso 0.276(3) 1 calc R U P A 2
C9B C -0.187(2) -0.318(3) -1.2716(17) 0.0269(17) Uani 0.276(3) 1 d . U P A 2
H9BA H -0.191050 -0.453704 -1.300025 0.032 Uiso 0.276(3) 1 calc R U P A 2
H9BB H -0.073951 -0.282048 -1.246172 0.032 Uiso 0.276(3) 1 calc R U P A 2
C10B C -0.2614(17) -0.185(2) -1.3733(11) 0.0302(17) Uani 0.276(3) 1 d . U P A 2
H10C H -0.177916 -0.092082 -1.382756 0.036 Uiso 0.276(3) 1 calc R U P A 2
H10D H -0.283376 -0.269062 -1.441999 0.036 Uiso 0.276(3) 1 calc R U P A 2
C11B C -0.4093(17) -0.067(2) -1.3767(11) 0.0293(19) Uani 0.276(3) 1 d . U P A 2
C12B C -0.5237(18) -0.362(3) -1.3047(13) 0.0257(13) Uani 0.276(3) 1 d . U P A 2
H12B H -0.462958 -0.443292 -1.348977 0.031 Uiso 0.276(3) 1 calc R U P A 2
C13B C -0.678(2) -0.455(3) -1.3156(14) 0.0287(17) Uani 0.276(3) 1 d . U P A 2
H13B H -0.682139 -0.579134 -1.280974 0.034 Uiso 0.276(3) 1 calc R U P A 2
C14B C -0.8123(19) -0.375(3) -1.3718(14) 0.0316(17) Uani 0.276(3) 1 d . U P A 2
H14B H -0.906807 -0.448819 -1.378766 0.038 Uiso 0.276(3) 1 calc R U P A 2
C15B C -0.826(2) -0.187(3) -1.4224(14) 0.0313(16) Uani 0.276(3) 1 d . U P A 2
H15B H -0.926405 -0.127136 -1.410842 0.038 Uiso 0.276(3) 1 calc R U P A 2
C16B C -0.689(2) -0.058(3) -1.3603(14) 0.0289(17) Uani 0.276(3) 1 d . U P A 2
H16C H -0.692136 0.068180 -1.400197 0.035 Uiso 0.276(3) 1 calc R U P A 2
H16D H -0.701352 -0.032677 -1.281714 0.035 Uiso 0.276(3) 1 calc R U P A 2

loop_
_atom_site_aniso_label
_atom_site_aniso_U_11
_atom_site_aniso_U_22
_atom_site_aniso_U_33
_atom_site_aniso_U_23
_atom_site_aniso_U_13
_atom_site_aniso_U_12
O1A 0.0189(14) 0.032(3) 0.0138(14) 0.000(3) -0.0016(12) -0.002(3)
O2A 0.0189(14) 0.0280(19) 0.0153(13) 0.0010(17) 0.0041(11) 0.0008(18)
O3A 0.041(2) 0.039(2) 0.034(2) -0.0092(17) 0.0122(17) -0.0006(18)
O4A 0.028(2) 0.055(2) 0.0181(17) -0.0006(17) -0.0013(14) -0.0122(18)
N1A 0.0220(17) 0.0355(18) 0.0163(17) -0.0015(17) 0.0039(14) 0.0000(16)
C1A 0.021(3) 0.027(5) 0.022(3) 0.005(4) -0.005(2) 0.000(4)
C2A 0.021(2) 0.026(3) 0.021(2) 0.000(3) 0.0094(17) 0.001(3)
C3A 0.0201(15) 0.026(3) 0.0163(15) -0.001(2) -0.0001(13) -0.001(2)
C4A 0.0207(16) 0.025(2) 0.0150(15) -0.0003(18) 0.0045(13) -0.0013(18)
C5A 0.0172(17) 0.034(2) 0.0170(17) -0.0019(16) 0.0009(14) 0.0001(17)
C6A 0.0195(16) 0.0322(19) 0.0148(15) -0.0015(16) 0.0008(13) -0.0018(16)
C7A 0.0195(16) 0.026(2) 0.0183(15) -0.0003(19) 0.0044(13) -0.0013(19)
C8A 0.0149(16) 0.027(3) 0.0207(17) 0.000(3) 0.0016(14) -0.001(3)
C9A 0.0217(17) 0.036(3) 0.0201(17) -0.003(2) 0.0060(14) -0.004(2)
C10A 0.025(2) 0.048(2) 0.025(2) -0.006(2) 0.0064(16) -0.002(2)
C11A 0.025(2) 0.037(2) 0.0166(19) -0.0022(18) 0.0029(16) 0.0016(19)
C12A 0.0195(17) 0.0361(19) 0.0171(18) 0.0022(16) 0.0034(15) 0.0016(16)
C13A 0.024(2) 0.041(2) 0.016(2) 0.0020(19) 0.0004(18) 0.0045(19)
C14A 0.0232(19) 0.054(2) 0.017(2) 0.003(2) 0.0025(19) 0.0062(18)
C15A 0.0212(18) 0.051(2) 0.015(2) -0.001(2) 0.0033(19) -0.0040(19)
C16A 0.024(2) 0.042(2) 0.017(2) -0.0003(19) 0.0059(19) -0.0038(18)
O1B 0.019(3) 0.029(4) 0.014(3) 0.001(4) -0.001(3) -0.002(4)
O2B 0.021(3) 0.037(3) 0.018(3) 0.000(4) 0.004(3) 0.000(4)
O3B 0.025(5) 0.075(6) 0.024(5) 0.001(5) 0.014(4) 0.005(5)
O4B 0.024(4) 0.066(5) 0.013(4) 0.003(4) 0.000(3) 0.006(4)
N1B 0.022(2) 0.045(3) 0.015(3) 0.000(3) 0.002(2) 0.003(3)
C1B 0.018(6) 0.030(8) 0.017(6) 0.000(7) 0.000(5) -0.009(7)
C2B 0.026(6) 0.043(6) 0.026(5) -0.003(7) 0.004(5) 0.001(7)
C3B 0.020(2) 0.030(3) 0.016(2) 0.001(3) 0.001(2) -0.001(3)
C4B 0.022(2) 0.034(3) 0.017(2) 0.000(3) 0.003(2) 0.000(3)
C5B 0.021(3) 0.036(3) 0.020(3) 0.000(3) 0.001(2) -0.001(3)
C6B 0.022(2) 0.036(2) 0.019(2) 0.000(2) 0.001(2) -0.001(3)
C7B 0.020(2) 0.034(3) 0.019(2) -0.001(3) 0.003(2) -0.002(3)
C8B 0.018(3) 0.029(3) 0.018(3) 0.000(3) 0.003(3) -0.001(3)
C9B 0.022(3) 0.039(3) 0.021(3) -0.002(3) 0.007(3) -0.001(3)
C10B 0.022(3) 0.049(3) 0.021(3) 0.001(3) 0.007(3) -0.001(3)
C11B 0.023(3) 0.050(3) 0.015(3) 0.002(3) 0.005(3) 0.001(3)
C12B 0.022(2) 0.038(2) 0.016(2) 0.001(2) 0.002(2) 0.001(2)
C13B 0.024(3) 0.046(3) 0.015(3) -0.001(3) 0.001(3) -0.002(3)
C14B 0.024(3) 0.053(3) 0.017(3) 0.000(3) 0.002(3) -0.001(3)
C15B 0.022(3) 0.054(3) 0.016(3) 0.000(3) 0.001(3) 0.004(3)
C16B 0.022(3) 0.048(3) 0.016(3) -0.001(3) 0.004(3) 0.006(3)

loop_
_atom_type_symbol
_atom_type_description
_atom_type_scat_dispersion_real
_atom_type_scat_dispersion_imag
_atom_type_scat_source
C C 0.0033 0.0016 'International Tables Vol C Tables 4.2.6.8 and 6.1.1.4'
H H 0.0000 0.0000 'International Tables Vol C Tables 4.2.6.8 and 6.1.1.4'
N N 0.0061 0.0033 'International Tables Vol C Tables 4.2.6.8 and 6.1.1.4'
O O 0.0106 0.0060 'International Tables Vol C Tables 4.2.6.8 and 6.1.1.4'

loop_
_geom_angle_atom_site_label_1
_geom_angle_atom_site_label_2
_geom_angle_atom_site_label_3
_geom_angle
_geom_angle_site_symmetry_1
_geom_angle_site_symmetry_3
_geom_angle_publ_flag
C3A O1A C1A 117.3(9) . . ?
C4A O2A C2A 117.2(4) . . ?
C15A O4A H4A 109.5 . . ?
C11A N1A C12A 119.9(5) . . ?
C11A N1A C16A 120.8(5) . . ?
C12A N1A C16A 117.7(5) . . ?
O1A C1A H1AA 109.5 . . ?
O1A C1A H1AB 109.5 . . ?
O1A C1A H1AC 109.5 . . ?
H1AA C1A H1AB 109.5 . . ?
H1AA C1A H1AC 109.5 . . ?
H1AB C1A H1AC 109.5 . . ?
O2A C2A H2AA 109.5 . . ?
O2A C2A H2AB 109.5 . . ?
O2A C2A H2AC 109.5 . . ?
H2AA C2A H2AB 109.5 . . ?
H2AA C2A H2AC 109.5 . . ?
H2AB C2A H2AC 109.5 . . ?
O1A C3A C4A 114.9(8) . . ?
O1A C3A C8A 125.4(9) . . ?
C8A C3A C4A 119.8(8) . . ?
O2A C4A C3A 115.1(6) . . ?
O2A C4A C5A 126.0(5) . . ?
C5A C4A C3A 118.9(6) . . ?
C4A C5A H5A 119.7 . . ?
C4A C5A C6A 120.6(5) . . ?
C6A C5A H5A 119.7 . . ?
C5A C6A C12A 121.6(4) . . ?
C7A C6A C5A 120.8(4) . . ?
C7A C6A C12A 117.6(4) . . ?
C6A C7A C8A 118.7(6) . . ?
C6A C7A C9A 121.5(5) . . ?
C8A C7A C9A 119.8(7) . . ?
C3A C8A C7A 121.2(9) . . ?
C3A C8A H8A 119.4 . . ?
C7A C8A H8A 119.4 . . ?
C7A C9A H9AA 107.9 . . ?
C7A C9A H9AB 107.9 . . ?
C7A C9A C10A 117.5(5) . . ?
H9AA C9A H9AB 107.2 . . ?
C10A C9A H9AA 107.9 . . ?
C10A C9A H9AB 107.9 . . ?
C9A C10A H10A 106.7 . . ?
C9A C10A H10B 106.7 . . ?
H10A C10A H10B 106.6 . . ?
C11A C10A C9A 122.6(5) . . ?
C11A C10A H10A 106.7 . . ?
C11A C10A H10B 106.7 . . ?
O3A C11A N1A 121.7(5) . . ?
O3A C11A C10A 118.7(5) . . ?
N1A C11A C10A 119.6(5) . . ?
N1A C12A C6A 108.6(5) . . ?
N1A C12A H12A 107.1 . . ?
N1A C12A C13A 111.7(4) . . ?
C6A C12A H12A 107.1 . . ?
C13A C12A C6A 114.7(4) . . ?
C13A C12A H12A 107.1 . . ?
C12A C13A H13A 118.3 . . ?
C14A C13A C12A 123.4(6) . . ?
C14A C13A H13A 118.3 . . ?
C13A C14A H14A 119.4 . . ?
C13A C14A C15A 121.1(6) . . ?
C15A C14A H14A 119.4 . . ?
O4A C15A C14A 110.4(6) . . ?
O4A C15A H15A 108.0 . . ?
O4A C15A C16A 111.8(5) . . ?
C14A C15A H15A 108.0 . . ?
C14A C15A C16A 110.4(5) . . ?
C16A C15A H15A 108.0 . . ?
N1A C16A C15A 109.1(5) . . ?
N1A C16A H16A 109.9 . . ?
N1A C16A H16B 109.9 . . ?
C15A C16A H16A 109.9 . . ?
C15A C16A H16B 109.9 . . ?
H16A C16A H16B 108.3 . . ?
C3B O1B C1B 117(3) . . ?
C4B O2B C2B 116.3(13) . . ?
C15B O4B H4B 109.5 . . ?
C11B N1B C12B 122.3(13) . . ?
C11B N1B C16B 123.3(14) . . ?
C16B N1B C12B 113.5(13) . . ?
O1B C1B H1BA 109.5 . . ?
O1B C1B H1BB 109.5 . . ?
O1B C1B H1BC 109.5 . . ?
H1BA C1B H1BB 109.5 . . ?
H1BA C1B H1BC 109.5 . . ?
H1BB C1B H1BC 109.5 . . ?
O2B C2B H2BA 109.5 . . ?
O2B C2B H2BB 109.5 . . ?
O2B C2B H2BC 109.5 . . ?
H2BA C2B H2BB 109.5 . . ?
H2BA C2B H2BC 109.5 . . ?
H2BB C2B H2BC 109.5 . . ?
O1B C3B C8B 126(2) . . ?
C4B C3B O1B 114(2) . . ?
C4B C3B C8B 119(2) . . ?
C3B C4B O2B 115.6(17) . . ?
C3B C4B C5B 120.9(18) . . ?
C5B C4B O2B 123.3(15) . . ?
C4B C5B H5B 120.0 . . ?
C4B C5B C6B 120.0(14) . . ?
C6B C5B H5B 120.0 . . ?
C5B C6B C7B 119.5(14) . . ?
C5B C6B C12B 121.7(13) . . ?
C7B C6B C12B 118.2(14) . . ?
C6B C7B C9B 118.3(16) . . ?
C8B C7B C6B 118(2) . . ?
C8B C7B C9B 123(2) . . ?
C3B C8B H8B 119.3 . . ?
C7B C8B C3B 121(3) . . ?
C7B C8B H8B 119.3 . . ?
C7B C9B H9BA 107.7 . . ?
C7B C9B H9BB 107.7 . . ?
C7B C9B C10B 118.4(15) . . ?
H9BA C9B H9BB 107.1 . . ?
C10B C9B H9BA 107.7 . . ?
C10B C9B H9BB 107.7 . . ?
C9B C10B H10C 106.7 . . ?
C9B C10B H10D 106.7 . . ?
H10C C10B H10D 106.6 . . ?
C11B C10B C9B 122.5(13) . . ?
C11B C10B H10C 106.7 . . ?
C11B C10B H10D 106.7 . . ?
O3B C11B N1B 120.9(14) . . ?
O3B C11B C10B 121.1(13) . . ?
N1B C11B C10B 117.9(14) . . ?
N1B C12B C6B 108.3(14) . . ?
N1B C12B H12B 106.7 . . ?
C6B C12B H12B 106.7 . . ?
C13B C12B N1B 113.5(13) . . ?
C13B C12B C6B 114.6(13) . . ?
C13B C12B H12B 106.7 . . ?
C12B C13B H13B 118.6 . . ?
C14B C13B C12B 122.8(17) . . ?
C14B C13B H13B 118.6 . . ?
C13B C14B H14B 117.5 . . ?
C13B C14B C15B 125.0(17) . . ?
C15B C14B H14B 117.5 . . ?
O4B C15B C14B 115.2(16) . . ?
O4B C15B H15B 107.4 . . ?
O4B C15B C16B 109.6(14) . . ?
C14B C15B H15B 107.4 . . ?
C14B C15B C16B 109.5(15) . . ?
C16B C15B H15B 107.4 . . ?
N1B C16B C15B 110.2(13) . . ?
N1B C16B H16C 109.6 . . ?
N1B C16B H16D 109.6 . . ?
C15B C16B H16C 109.6 . . ?
C15B C16B H16D 109.6 . . ?
H16C C16B H16D 108.1 . . ?

loop_
_geom_bond_atom_site_label_1
_geom_bond_atom_site_label_2
_geom_bond_distance
_geom_bond_site_symmetry_2
_geom_bond_publ_flag
O1A C1A 1.426(17) . ?
O1A C3A 1.362(11) . ?
O2A C2A 1.433(8) . ?
O2A C4A 1.351(7) . ?
O3A C11A 1.250(7) . ?
O4A H4A 0.8400 . ?
O4A C15A 1.448(7) . ?
N1A C11A 1.346(7) . ?
N1A C12A 1.451(8) . ?
N1A C16A 1.453(7) . ?
C1A H1AA 0.9800 . ?
C1A H1AB 0.9800 . ?
C1A H1AC 0.9800 . ?
C2A H2AA 0.9800 . ?
C2A H2AB 0.9800 . ?
C2A H2AC 0.9800 . ?
C3A C4A 1.414(12) . ?
C3A C8A 1.384(15) . ?
C4A C5A 1.385(7) . ?
C5A H5A 0.9500 . ?
C5A C6A 1.400(7) . ?
C6A C7A 1.380(8) . ?
C6A C12A 1.523(7) . ?
C7A C8A 1.401(12) . ?
C7A C9A 1.519(9) . ?
C8A H8A 0.9500 . ?
C9A H9AA 0.9900 . ?
C9A H9AB 0.9900 . ?
C9A C10A 1.550(8) . ?
C10A H10A 0.9900 . ?
C10A H10B 0.9900 . ?
C10A C11A 1.515(8) . ?
C12A H12A 1.0000 . ?
C12A C13A 1.518(8) . ?
C13A H13A 0.9500 . ?
C13A C14A 1.332(9) . ?
C14A H14A 0.9500 . ?
C14A C15A 1.494(11) . ?
C15A H15A 1.0000 . ?
C15A C16A 1.520(8) . ?
C16A H16A 0.9900 . ?
C16A H16B 0.9900 . ?
O1B C1B 1.38(5) . ?
O1B C3B 1.37(3) . ?
O2B C2B 1.44(2) . ?
O2B C4B 1.42(2) . ?
O3B C11B 1.225(19) . ?
O4B H4B 0.8400 . ?
O4B C15B 1.41(2) . ?
N1B C11B 1.316(19) . ?
N1B C12B 1.53(2) . ?
N1B C16B 1.50(2) . ?
C1B H1BA 0.9800 . ?
C1B H1BB 0.9800 . ?
C1B H1BC 0.9800 . ?
C2B H2BA 0.9800 . ?
C2B H2BB 0.9800 . ?
C2B H2BC 0.9800 . ?
C3B C4B 1.37(3) . ?
C3B C8B 1.39(4) . ?
C4B C5B 1.38(2) . ?
C5B H5B 0.9500 . ?
C5B C6B 1.39(2) . ?
C6B C7B 1.41(2) . ?
C6B C12B 1.53(2) . ?
C7B C8B 1.37(4) . ?
C7B C9B 1.53(3) . ?
C8B H8B 0.9500 . ?
C9B H9BA 0.9900 . ?
C9B H9BB 0.9900 . ?
C9B C10B 1.54(2) . ?
C10B H10C 0.9900 . ?
C10B H10D 0.9900 . ?
C10B C11B 1.51(2) . ?
C12B H12B 1.0000 . ?
C12B C13B 1.46(2) . ?
C13B H13B 0.9500 . ?
C13B C14B 1.33(2) . ?
C14B H14B 0.9500 . ?
C14B C15B 1.42(3) . ?
C15B H15B 1.0000 . ?
C15B C16B 1.52(2) . ?
C16B H16C 0.9900 . ?
C16B H16D 0.9900 . ?

loop_
_geom_torsion_atom_site_label_1
_geom_torsion_atom_site_label_2
_geom_torsion_atom_site_label_3
_geom_torsion_atom_site_label_4
_geom_torsion
_geom_torsion_site_symmetry_1
_geom_torsion_site_symmetry_2
_geom_torsion_site_symmetry_3
_geom_torsion_site_symmetry_4
_geom_torsion_publ_flag
O1A C3A C4A O2A -2.8(7) . . . . ?
O1A C3A C4A C5A 178.0(5) . . . . ?
O1A C3A C8A C7A -178.8(6) . . . . ?
O2A C4A C5A C6A -178.4(5) . . . . ?
O4A C15A C16A N1A 70.9(6) . . . . ?
N1A C12A C13A C14A -3.9(9) . . . . ?
C1A O1A C3A C4A -176.5(5) . . . . ?
C1A O1A C3A C8A 3.6(8) . . . . ?
C2A O2A C4A C3A -175.6(5) . . . . ?
C2A O2A C4A C5A 3.5(9) . . . . ?
C3A C4A C5A C6A 0.7(9) . . . . ?
C4A C3A C8A C7A 1.3(8) . . . . ?
C4A C5A C6A C7A 1.7(9) . . . . ?
C4A C5A C6A C12A -180.0(5) . . . . ?
C5A C6A C7A C8A -2.5(9) . . . . ?
C5A C6A C7A C9A 179.2(5) . . . . ?
C5A C6A C12A N1A -101.1(6) . . . . ?
C5A C6A C12A C13A 24.7(7) . . . . ?
C6A C7A C8A C3A 1.1(9) . . . . ?
C6A C7A C9A C10A -46.3(8) . . . . ?
C6A C12A C13A C14A -128.1(6) . . . . ?
C7A C6A C12A N1A 77.3(6) . . . . ?
C7A C6A C12A C13A -156.9(5) . . . . ?
C7A C9A C10A C11A 3.0(9) . . . . ?
C8A C3A C4A O2A 177.1(5) . . . . ?
C8A C3A C4A C5A -2.1(8) . . . . ?
C8A C7A C9A C10A 135.5(6) . . . . ?
C9A C7A C8A C3A 179.4(5) . . . . ?
C9A C10A C11A O3A -131.9(6) . . . . ?
C9A C10A C11A N1A 50.1(8) . . . . ?
C11A N1A C12A C6A -67.7(6) . . . . ?
C11A N1A C12A C13A 164.8(5) . . . . ?
C11A N1A C16A C15A -136.0(5) . . . . ?
C12A N1A C11A O3A 169.2(5) . . . . ?
C12A N1A C11A C10A -12.8(8) . . . . ?
C12A N1A C16A C15A 58.3(7) . . . . ?
C12A C6A C7A C8A 179.1(5) . . . . ?
C12A C6A C7A C9A 0.8(8) . . . . ?
C12A C13A C14A C15A 5.6(10) . . . . ?
C13A C14A C15A O4A -101.0(7) . . . . ?
C13A C14A C15A C16A 23.3(9) . . . . ?
C14A C15A C16A N1A -52.5(6) . . . . ?
C16A N1A C11A O3A 3.9(7) . . . . ?
C16A N1A C11A C10A -178.1(5) . . . . ?
C16A N1A C12A C6A 98.1(5) . . . . ?
C16A N1A C12A C13A -29.4(7) . . . . ?
O1B C3B C4B O2B 6(2) . . . . ?
O1B C3B C4B C5B -167.9(17) . . . . ?
O1B C3B C8B C7B 171.4(18) . . . . ?
O2B C4B C5B C6B -176.5(15) . . . . ?
O4B C15B C16B N1B -73.8(18) . . . . ?
N1B C12B C13B C14B 4(2) . . . . ?
C1B O1B C3B C4B 174.5(18) . . . . ?
C1B O1B C3B C8B 4(3) . . . . ?
C2B O2B C4B C3B 175.1(15) . . . . ?
C2B O2B C4B C5B -11(2) . . . . ?
C3B C4B C5B C6B -3(3) . . . . ?
C4B C3B C8B C7B 1(3) . . . . ?
C4B C5B C6B C7B -2(2) . . . . ?
C4B C5B C6B C12B -173.7(16) . . . . ?
C5B C6B C7B C8B 7(2) . . . . ?
C5B C6B C7B C9B -179.2(15) . . . . ?
C5B C6B C12B N1B 101.0(16) . . . . ?
C5B C6B C12B C13B -27(2) . . . . ?
C6B C7B C8B C3B -6(3) . . . . ?
C6B C7B C9B C10B 54(2) . . . . ?
C6B C12B C13B C14B 129.5(17) . . . . ?
C7B C6B C12B N1B -70.3(18) . . . . ?
C7B C6B C12B C13B 162.0(16) . . . . ?
C7B C9B C10B C11B -5(2) . . . . ?
C8B C3B C4B O2B 177.7(15) . . . . ?
C8B C3B C4B C5B 4(3) . . . . ?
C8B C7B C9B C10B -132.8(19) . . . . ?
C9B C7B C8B C3B -179.8(16) . . . . ?
C9B C10B C11B O3B 132.9(16) . . . . ?
C9B C10B C11B N1B -51(2) . . . . ?
C11B N1B C12B C6B 66.4(18) . . . . ?
C11B N1B C12B C13B -165.2(13) . . . . ?
C11B N1B C16B C15B 136.3(15) . . . . ?
C12B N1B C11B O3B -170.5(14) . . . . ?
C12B N1B C11B C10B 14(2) . . . . ?
C12B N1B C16B C15B -54.6(18) . . . . ?
C12B C6B C7B C8B 178.3(17) . . . . ?
C12B C6B C7B C9B -8(2) . . . . ?
C12B C13B C14B C15B -4(3) . . . . ?
C13B C14B C15B O4B 98(2) . . . . ?
C13B C14B C15B C16B -26(3) . . . . ?
C14B C15B C16B N1B 53.5(19) . . . . ?
C16B N1B C11B O3B -2(2) . . . . ?
C16B N1B C11B C10B -178.1(13) . . . . ?
C16B N1B C12B C6B -102.9(14) . . . . ?
C16B N1B C12B C13B 25.5(19) . . . . ?

loop_
_twin_individual_id
_twin_individual_mass_fraction_refined
1 -1(3)
2 2(3)
